data_7713441
loop_
_publ_author_name
'Wang, Zheng'
'Ma, Ning'
'Lu, Xiaochi'
'Liu, Ming'
'Liu, Tian'
'Liu, Qingbin'
'Solan, Gregory'
'Sun, Wen Hua'

_publ_section_title
;
 Robust and efficient transfer hydrogenation of carbonyl compounds
 catalyzed by NN-Mn(I) complexes
;
_journal_name_full 'Dalton Transactions'
_journal_paper_doi 10.1039/D3DT02022C
_journal_year 2023
_chemical_formula_moiety '2(Br), 2(C12 H19 N2)'
_chemical_formula_sum 'C24 H38 Br2 N4'
_chemical_formula_weight 542.40
_space_group_crystal_system monoclinic
_space_group_IT_number 14
_space_group_name_Hall '-P 2yn'
_space_group_name_H-M_alt 'P 1 21/n 1'
_atom_sites_solution_hydrogens geom
_atom_sites_solution_primary iterative
_audit_creation_date 2023-03-10
_audit_creation_method
;
Olex2 1.5
(compiled 2023.02.24 svn.rf166f9f3 for OlexSys, GUI svn.r6725)
;
_audit_update_record
;
2023-03-13 deposited with the CCDC.	2023-07-11 downloaded from the CCDC.
;
_cell_angle_alpha 90
_cell_angle_beta 95.023(2)
_cell_angle_gamma 90
_cell_formula_units_Z 4
_cell_length_a 17.4207(4)
_cell_length_b 7.60980(10)
_cell_length_c 19.8264(4)
_cell_measurement_reflns_used 8875
_cell_measurement_temperature 169.98(10)
_cell_measurement_theta_max 73.2110
_cell_measurement_theta_min 3.5170
_cell_volume 2618.25(9)
_computing_cell_refinement 'CrysAlisPro 1.171.40.67a (Rigaku OD, 2019)'
_computing_data_collection 'CrysAlisPro 1.171.40.67a (Rigaku OD, 2019)'
_computing_data_reduction 'CrysAlisPro 1.171.40.67a (Rigaku OD, 2019)'
_computing_molecular_graphics 'Olex2 1.5 (Dolomanov et al., 2009)'
_computing_publication_material 'Olex2 1.5 (Dolomanov et al., 2009)'
_computing_structure_refinement 'SHELXL 2017/1 (Sheldrick, 2015)'
_computing_structure_solution 'olex2.solve 1.5 (Bourhis et al., 2015)'
_diffrn_ambient_environment N~2~
_diffrn_ambient_temperature 169.98(10)
_diffrn_detector 'Hybrid Pixel Array Detector'
_diffrn_detector_area_resol_mean 10.0000
_diffrn_detector_type HyPix
_diffrn_measured_fraction_theta_full 0.999
_diffrn_measured_fraction_theta_max 0.968
_diffrn_measurement_details
;
List of Runs (angles in degrees, time in seconds):

  # Type    Start    End  Width  t~exp~   \w     \q     \k     \f   Frames
#--------------------------------------------------------------------------
  1  \w    -28.00  20.00   0.50    0.20    --  -47.57  44.00 121.00   96
  2  \w   -111.00 -37.00   0.50    0.20    --  -47.57 -44.00 -28.00  148
  3  \w     38.00 100.00   0.50    0.20    --   47.57  44.00 121.00  124
  4  \w    -11.00  34.00   0.50    0.20    --   47.57 -44.00 -28.00   90
  5  \w   -164.00 -97.00   0.50    1.00    --  -99.00 -44.00 -28.00  134
  6  \w     91.00 130.00   0.50    1.00    --  103.25  44.00 121.00   78
  7  \w    -20.00  26.00   0.50    0.20    --  -47.57  19.00 -90.00   92
  8  \w   -112.00 -77.00   0.50    0.20    --  -47.57-125.00  60.00   70
  9  \w   -130.00 -85.00   0.50    1.00    --  -99.00 -94.00  90.00   90
 10  \w    -64.00 -27.00   0.50    1.00    --  -99.00  61.00 -60.00   74
 11  \w    -63.00 -27.00   0.50    1.00    --  -99.00  61.00-150.00   72
 12  \w    -67.00 -27.00   0.50    1.00    --  -99.00  61.00 -90.00   80
 13  \w    -55.00 -26.00   0.50    1.00    --  -99.00  61.00  60.00   58
 14  \w   -163.00-133.00   0.50    1.00    --  -99.00 -94.00  90.00   60
 15  \w    -61.00 -26.00   0.50    1.00    --  -99.00  61.00 150.00   70
 16  \w    -68.00 -27.00   0.50    1.00    --  -99.00  61.00 -30.00   82
 17  \w    -66.00 -32.00   0.50    1.00    --  -99.00  61.00 120.00   68
 18  \w     67.00 111.00   0.50    1.00    --  103.25-125.00-120.00   88
 19  \w     32.00  74.00   0.50    1.00    --  103.25 -61.00  90.00   84
 20  \w     32.00  64.00   0.50    1.00    --  103.25 -61.00 -60.00   64
 21  \w     42.00  73.00   0.50    1.00    --  103.25 -61.00   0.00   62
 22  \w    140.00 168.00   0.50    1.00    --  103.25  15.00  60.00   56
 23  \w     31.00  71.00   0.50    1.00    --  103.25 -61.00 -30.00   80
 24  \w    111.00 167.00   0.50    1.00    --  103.25  30.00-180.00  112
 25  \w     89.00 165.00   0.50    1.00    --  103.25  61.00-150.00  152
 26  \w     96.00 122.00   0.50    1.00    --  103.25  15.00  60.00   52
 27  \w     70.00 108.00   0.50    1.00    --  103.25 -77.00  90.00   76
 28  \w     31.00  59.00   0.50    1.00    --  103.25 -77.00  90.00   56
;
_diffrn_measurement_device 'four-circle diffractometer'
_diffrn_measurement_device_type 'XtaLAB Synergy R, HyPix'
_diffrn_measurement_method '\w scans'
_diffrn_orient_matrix_type 'CrysAlisPro convention (1999,Acta A55,543-557)'
_diffrn_orient_matrix_UB_11 -0.0167236000
_diffrn_orient_matrix_UB_12 -0.0775765000
_diffrn_orient_matrix_UB_13 0.0690201000
_diffrn_orient_matrix_UB_21 0.0811814000
_diffrn_orient_matrix_UB_22 -0.0817615000
_diffrn_orient_matrix_UB_23 0.0078355000
_diffrn_orient_matrix_UB_31 0.0318118000
_diffrn_orient_matrix_UB_32 0.1681519000
_diffrn_orient_matrix_UB_33 0.0354930000
_diffrn_radiation_monochromator mirror
_diffrn_radiation_probe x-ray
_diffrn_radiation_type 'Cu K\a'
_diffrn_radiation_wavelength 1.54184
_diffrn_reflns_av_R_equivalents 0.0422
_diffrn_reflns_av_unetI/netI 0.0346
_diffrn_reflns_Laue_measured_fraction_full 0.999
_diffrn_reflns_Laue_measured_fraction_max 0.968
_diffrn_reflns_limit_h_max 21
_diffrn_reflns_limit_h_min -21
_diffrn_reflns_limit_k_max 9
_diffrn_reflns_limit_k_min -8
_diffrn_reflns_limit_l_max 24
_diffrn_reflns_limit_l_min -24
_diffrn_reflns_number 21032
_diffrn_reflns_point_group_measured_fraction_full 0.999
_diffrn_reflns_point_group_measured_fraction_max 0.968
_diffrn_reflns_theta_full 67.684
_diffrn_reflns_theta_max 75.285
_diffrn_reflns_theta_min 3.240
_diffrn_source 'Rotating-anode X-ray tube'
_diffrn_source_type 'PhotonJet R (Cu) X-ray Source'
_exptl_absorpt_coefficient_mu 4.045
_exptl_absorpt_correction_T_max 1.00000
_exptl_absorpt_correction_T_min 0.64912
_exptl_absorpt_correction_type multi-scan
_exptl_absorpt_process_details
;
CrysAlisPro 1.171.40.67a (Rigaku Oxford Diffraction, 2019)
Empirical absorption correction using spherical harmonics,
 implemented in SCALE3 ABSPACK scaling algorithm.
;
_exptl_crystal_colour brown
_exptl_crystal_colour_primary brown
_exptl_crystal_density_diffrn 1.376
_exptl_crystal_description block
_exptl_crystal_F_000 1120
_exptl_crystal_size_max 0.2
_exptl_crystal_size_mid 0.05
_exptl_crystal_size_min 0.02
_refine_diff_density_max 1.006
_refine_diff_density_min -0.823
_refine_diff_density_rms 0.085
_refine_ls_extinction_method none
_refine_ls_goodness_of_fit_ref 1.077
_refine_ls_hydrogen_treatment constr
_refine_ls_matrix_type full
_refine_ls_number_parameters 295
_refine_ls_number_reflns 5239
_refine_ls_number_restraints 6
_refine_ls_restrained_S_all 1.091
_refine_ls_R_factor_all 0.0609
_refine_ls_R_factor_gt 0.0511
_refine_ls_shift/su_max 0.006
_refine_ls_shift/su_mean 0.000
_refine_ls_structure_factor_coef Fsqd
_refine_ls_weighting_details 'w=1/[\s^2^(Fo^2^)+(0.0528P)^2^+5.6904P] where P=(Fo^2^+2Fc^2^)/3'
_refine_ls_weighting_scheme calc
_refine_ls_wR_factor_gt 0.1248
_refine_ls_wR_factor_ref 0.1299
_reflns_Friedel_coverage 0.000
_reflns_number_gt 4484
_reflns_number_total 5239
_reflns_threshold_expression 'I > 2\s(I)'
_cod_data_source_file d3dt02022c2.cif
_cod_data_source_block L1
_cod_database_code 7713441
_shelx_shelxl_version_number 2017/1
_chemical_oxdiff_usercomment 'C H N O Mn Br'
_shelx_space_group_comment
;
The symmetry employed for this shelxl refinement is uniquely defined
by the following loop, which should always be used as a source of
symmetry information in preference to the above space-group names.
They are only intended as comments.
;
_shelx_estimated_absorpt_t_max 0.923
_shelx_estimated_absorpt_t_min 0.498
_reflns_odcompleteness_completeness 100.00
_reflns_odcompleteness_iscentric 1
_reflns_odcompleteness_theta 66.97
_olex2_refinement_description
;
1. Fixed Uiso
 At 1.2 times of:
  All C(H) groups, All C(H,H) groups, All N(H,H) groups
 At 1.5 times of:
  All C(H,H,H) groups
2. Rigid bond restraints
 Br1A
 with sigma for 1-2 distances of 0.005 and sigma for 1-3 distances of 0.005
3. Uiso/Uaniso restraints and constraints
Uanis(Br1A) \\sim Ueq: with sigma of 0.005 and sigma for terminal atoms of 0.005
4. Others
 Sof(Br1A)=1-FVAR(1)
 Sof(Br1)=FVAR(1)
 Sof(Br2A)=1-FVAR(2)
 Sof(Br2)=FVAR(2)
5.a Ternary CH refined with riding coordinates:
 C8(H8), C20(H20), C10(H10), C22(H22)
5.b Secondary CH2 refined with riding coordinates:
 N2(H2a,H2b), N4(H4a,H4b), C7(H7a,H7b), C6(H6a,H6b), C5(H5a,H5b), C19(H19a,
 H19b), C18(H18a,H18b), C17(H17a,H17b)
5.c Aromatic/amide H refined with riding coordinates:
 C2(H2), C3(H3), C15(H15), C1(H1), C14(H14), C13(H13)
5.d Idealised Me refined as rotating group:
 C12(H12a,H12b,H12c), C11(H11a,H11b,H11c), C23(H23a,H23b,H23c), C24(H24a,H24b,
 H24c)
;
_olex2_submission_special_instructions 'No special instructions were received'
_oxdiff_exptl_absorpt_empirical_details
;
Empirical correction (ABSPACK) includes:
- Absorption correction using spherical harmonics
- Frame scaling
;
_oxdiff_exptl_absorpt_empirical_full_max 1.491
_oxdiff_exptl_absorpt_empirical_full_min 0.711

loop_
_space_group_symop_operation_xyz
'x, y, z'
'-x+1/2, y+1/2, -z+1/2'
'-x, -y, -z'
'x-1/2, -y-1/2, z-1/2'

loop_
_atom_site_label
_atom_site_type_symbol
_atom_site_fract_x
_atom_site_fract_y
_atom_site_fract_z
_atom_site_U_iso_or_equiv
_atom_site_adp_type
_atom_site_occupancy
_atom_site_site_symmetry_order
_atom_site_calc_flag
_atom_site_refinement_flags_posn
_atom_site_refinement_flags_adp
_atom_site_refinement_flags_occupancy
_atom_site_disorder_assembly
_atom_site_disorder_group
Br1 Br 0.68492(3) 0.33054(5) 0.10220(2) 0.03417(17) Uani 0.937(3) 1 d . . P A 1
Br2 Br 0.37392(6) 0.69069(6) 0.39488(3) 0.0502(3) Uani 0.929(3) 1 d . . P B 1
N2 N 0.62861(17) 0.7216(4) 0.05019(15) 0.0299(6) Uani 1 1 d . . . . .
H2A H 0.581779 0.727743 0.028436 0.036 Uiso 1 1 calc R U . . .
H2B H 0.635288 0.611635 0.064837 0.036 Uiso 1 1 calc R U . . .
N4 N 0.40671(19) 0.2896(4) 0.44184(15) 0.0340(7) Uani 1 1 d . . . . .
H4A H 0.396582 0.401061 0.430674 0.041 Uiso 1 1 calc R U . . .
H4B H 0.457308 0.281258 0.452292 0.041 Uiso 1 1 calc R U . . .
N3 N 0.51755(19) 0.2446(5) 0.35977(18) 0.0422(8) Uani 1 1 d . . . . .
N1 N 0.49539(18) 0.7718(5) 0.11610(18) 0.0395(8) Uani 1 1 d . . . . .
C9 C 0.5635(2) 0.7927(5) 0.15259(18) 0.0293(7) Uani 1 1 d . . . . .
C8 C 0.6300(2) 0.8399(5) 0.11121(17) 0.0281(7) Uani 1 1 d . . . . .
H8 H 0.622526 0.961104 0.095244 0.034 Uiso 1 1 calc R U . . .
C21 C 0.4458(2) 0.2140(5) 0.33111(19) 0.0317(8) Uani 1 1 d . . . . .
C4 C 0.5726(2) 0.7853(5) 0.22260(19) 0.0324(8) Uani 1 1 d . . . . .
C20 C 0.3861(2) 0.1780(5) 0.38056(18) 0.0302(7) Uani 1 1 d . . . . .
H20 H 0.390577 0.054452 0.394290 0.036 Uiso 1 1 calc R U . . .
C7 C 0.7085(2) 0.8285(5) 0.15138(18) 0.0318(8) Uani 1 1 d . . . . .
H7A H 0.746622 0.888871 0.127027 0.038 Uiso 1 1 calc R U . . .
H7B H 0.723864 0.706277 0.156357 0.038 Uiso 1 1 calc R U . . .
C16 C 0.4272(2) 0.2093(5) 0.2619(2) 0.0361(8) Uani 1 1 d . . . . .
C6 C 0.7056(2) 0.9114(5) 0.22130(18) 0.0349(8) Uani 1 1 d . . . . .
H6A H 0.756553 0.908901 0.245261 0.042 Uiso 1 1 calc R U . . .
H6B H 0.689660 1.033218 0.216291 0.042 Uiso 1 1 calc R U . . .
C5 C 0.6498(2) 0.8137(6) 0.26179(19) 0.0377(9) Uani 1 1 d . . . . .
H5A H 0.671790 0.700557 0.275256 0.045 Uiso 1 1 calc R U . . .
H5B H 0.642506 0.879542 0.302624 0.045 Uiso 1 1 calc R U . . .
C10 C 0.6867(2) 0.7568(5) -0.00046(18) 0.0339(8) Uani 1 1 d . . . . .
H10 H 0.738637 0.745808 0.022512 0.041 Uiso 1 1 calc R U . . .
C2 C 0.4374(2) 0.7245(6) 0.2195(3) 0.0481(11) Uani 1 1 d . . . . .
H2 H 0.393301 0.700196 0.241018 0.058 Uiso 1 1 calc R U . . .
C3 C 0.5078(2) 0.7496(6) 0.2563(2) 0.0423(9) Uani 1 1 d . . . . .
H3 H 0.511593 0.742652 0.303332 0.051 Uiso 1 1 calc R U . . .
C15 C 0.4864(3) 0.2392(6) 0.2202(2) 0.0465(10) Uani 1 1 d . . . . .
H15 H 0.476324 0.236503 0.173396 0.056 Uiso 1 1 calc R U . . .
C19 C 0.3047(2) 0.2086(6) 0.3489(2) 0.0385(9) Uani 1 1 d . . . . .
H19A H 0.296389 0.332965 0.340348 0.046 Uiso 1 1 calc R U . . .
H19B H 0.267720 0.169223 0.379556 0.046 Uiso 1 1 calc R U . . .
C1 C 0.4347(2) 0.7364(6) 0.1499(3) 0.0479(10) Uani 1 1 d . . . . .
H1 H 0.387518 0.718640 0.125088 0.057 Uiso 1 1 calc R U . . .
C18 C 0.2938(2) 0.1063(6) 0.2828(2) 0.0445(10) Uani 1 1 d . . . . .
H18A H 0.305670 -0.016627 0.291285 0.053 Uiso 1 1 calc R U . . .
H18B H 0.240460 0.114549 0.264341 0.053 Uiso 1 1 calc R U . . .
C14 C 0.5597(3) 0.2727(6) 0.2488(3) 0.0522(12) Uani 1 1 d . . . . .
H14 H 0.599905 0.293519 0.221887 0.063 Uiso 1 1 calc R U . . .
C13 C 0.5719(2) 0.2744(6) 0.3175(3) 0.0520(12) Uani 1 1 d . . . . .
H13 H 0.621585 0.298023 0.336418 0.062 Uiso 1 1 calc R U . . .
C22 C 0.3670(3) 0.2481(6) 0.5044(2) 0.0399(9) Uani 1 1 d . . . . .
H22 H 0.311324 0.243526 0.492274 0.048 Uiso 1 1 calc R U . . .
C12 C 0.6759(3) 0.6161(6) -0.0544(2) 0.0454(10) Uani 1 1 d . . . . .
H12A H 0.684751 0.502680 -0.034017 0.068 Uiso 1 1 calc R U . . .
H12B H 0.711763 0.634909 -0.087772 0.068 Uiso 1 1 calc R U . . .
H12C H 0.624239 0.621567 -0.075611 0.068 Uiso 1 1 calc R U . . .
C11 C 0.6772(3) 0.9415(6) -0.0297(2) 0.0437(10) Uani 1 1 d . . . . .
H11A H 0.625469 0.956302 -0.049811 0.066 Uiso 1 1 calc R U . . .
H11B H 0.712736 0.958246 -0.063519 0.066 Uiso 1 1 calc R U . . .
H11C H 0.687464 1.026198 0.005829 0.066 Uiso 1 1 calc R U . . .
C17 C 0.3457(3) 0.1784(6) 0.2319(2) 0.0468(10) Uani 1 1 d . . . . .
H17A H 0.346491 0.096391 0.194541 0.056 Uiso 1 1 calc R U . . .
H17B H 0.324452 0.288347 0.214010 0.056 Uiso 1 1 calc R U . . .
C23 C 0.3842(3) 0.3956(6) 0.5550(2) 0.0503(11) Uani 1 1 d . . . . .
H23A H 0.438297 0.396239 0.569430 0.075 Uiso 1 1 calc R U . . .
H23B H 0.355283 0.377747 0.593408 0.075 Uiso 1 1 calc R U . . .
H23C H 0.370050 0.505992 0.534029 0.075 Uiso 1 1 calc R U . . .
C24 C 0.3934(3) 0.0717(6) 0.5331(2) 0.0620(14) Uani 1 1 d . . . . .
H24A H 0.383640 -0.017393 0.499113 0.093 Uiso 1 1 calc R U . . .
H24B H 0.365715 0.044371 0.571517 0.093 Uiso 1 1 calc R U . . .
H24C H 0.447617 0.076179 0.546770 0.093 Uiso 1 1 calc R U . . .
Br1A Br 0.6328(8) 0.3170(11) 0.1083(5) 0.069(4) Uani 0.063(3) 1 d . U P A 2
Br2A Br 0.3206(8) 0.6766(9) 0.3920(4) 0.050(4) Uani 0.071(3) 1 d . . P B 2

loop_
_atom_site_aniso_label
_atom_site_aniso_U_11
_atom_site_aniso_U_22
_atom_site_aniso_U_33
_atom_site_aniso_U_23
_atom_site_aniso_U_13
_atom_site_aniso_U_12
Br1 0.0398(3) 0.0286(2) 0.0336(2) 0.00219(16) 0.00048(17) 0.00044(18)
Br2 0.0667(7) 0.0261(2) 0.0622(4) 0.0090(2) 0.0316(3) 0.0041(3)
N2 0.0337(15) 0.0259(14) 0.0295(15) -0.0009(12) -0.0011(12) 0.0033(12)
N4 0.0435(18) 0.0267(15) 0.0329(16) 0.0012(12) 0.0100(13) 0.0025(13)
N3 0.0370(18) 0.0421(19) 0.048(2) -0.0077(16) 0.0078(15) 0.0025(15)
N1 0.0280(16) 0.0411(18) 0.048(2) -0.0052(15) -0.0017(14) -0.0020(14)
C9 0.0299(17) 0.0243(17) 0.0338(18) -0.0002(14) 0.0025(14) 0.0017(14)
C8 0.0335(18) 0.0255(17) 0.0251(16) -0.0019(13) 0.0006(14) 0.0034(14)
C21 0.0333(18) 0.0212(16) 0.041(2) 0.0019(14) 0.0084(15) 0.0071(14)
C4 0.0350(19) 0.0269(17) 0.0361(19) 0.0032(15) 0.0072(15) 0.0065(14)
C20 0.0383(19) 0.0239(17) 0.0285(17) 0.0013(14) 0.0036(14) -0.0011(14)
C7 0.0278(17) 0.036(2) 0.0311(18) 0.0011(15) 0.0019(14) 0.0001(15)
C16 0.040(2) 0.0311(19) 0.038(2) 0.0039(16) 0.0108(16) 0.0093(16)
C6 0.0354(19) 0.038(2) 0.0299(18) -0.0002(16) -0.0031(15) -0.0025(16)
C5 0.039(2) 0.046(2) 0.0271(18) 0.0028(16) 0.0023(15) 0.0030(17)
C10 0.0381(19) 0.037(2) 0.0273(17) -0.0010(15) 0.0041(15) 0.0026(16)
C2 0.033(2) 0.041(2) 0.074(3) 0.003(2) 0.022(2) -0.0028(18)
C3 0.048(2) 0.039(2) 0.043(2) 0.0054(18) 0.0167(18) 0.0042(18)
C15 0.055(3) 0.045(2) 0.042(2) 0.0067(19) 0.020(2) 0.013(2)
C19 0.0335(19) 0.040(2) 0.043(2) 0.0034(17) 0.0111(16) 0.0022(16)
C1 0.033(2) 0.045(2) 0.065(3) -0.007(2) 0.006(2) -0.0037(18)
C18 0.039(2) 0.048(2) 0.045(2) 0.0001(19) -0.0032(18) -0.0003(19)
C14 0.056(3) 0.043(2) 0.064(3) -0.001(2) 0.035(2) 0.007(2)
C13 0.032(2) 0.051(3) 0.076(3) -0.010(2) 0.019(2) -0.0044(19)
C22 0.050(2) 0.038(2) 0.0327(19) 0.0025(17) 0.0152(17) 0.0025(18)
C12 0.066(3) 0.039(2) 0.033(2) -0.0014(17) 0.0100(19) 0.008(2)
C11 0.056(3) 0.040(2) 0.038(2) 0.0020(17) 0.0142(18) 0.0012(19)
C17 0.047(2) 0.058(3) 0.035(2) 0.0002(19) 0.0008(18) 0.011(2)
C23 0.069(3) 0.046(2) 0.037(2) -0.0012(19) 0.011(2) 0.007(2)
C24 0.101(4) 0.045(3) 0.044(3) 0.014(2) 0.029(3) 0.009(3)
Br1A 0.087(6) 0.045(4) 0.080(5) 0.026(3) 0.044(4) 0.022(3)
Br2A 0.070(9) 0.037(4) 0.042(4) 0.014(3) -0.002(3) -0.004(4)

loop_
_atom_type_symbol
_atom_type_description
_atom_type_scat_dispersion_real
_atom_type_scat_dispersion_imag
_atom_type_scat_source
C C 0.0181 0.0091 'International Tables Vol C Tables 4.2.6.8 and 6.1.1.4'
H H 0.0000 0.0000 'International Tables Vol C Tables 4.2.6.8 and 6.1.1.4'
Br Br -0.6763 1.2805 'International Tables Vol C Tables 4.2.6.8 and 6.1.1.4'
N N 0.0311 0.0180 'International Tables Vol C Tables 4.2.6.8 and 6.1.1.4'

loop_
_geom_angle_atom_site_label_1
_geom_angle_atom_site_label_2
_geom_angle_atom_site_label_3
_geom_angle
_geom_angle_site_symmetry_1
_geom_angle_site_symmetry_3
_geom_angle_publ_flag
H2A N2 H2B 107.2 . . ?
C8 N2 H2A 107.9 . . ?
C8 N2 H2B 107.9 . . ?
C8 N2 C10 117.6(3) . . ?
C10 N2 H2A 107.9 . . ?
C10 N2 H2B 107.9 . . ?
H4A N4 H4B 107.3 . . ?
C20 N4 H4A 108.1 . . ?
C20 N4 H4B 108.1 . . ?
C20 N4 C22 117.0(3) . . ?
C22 N4 H4A 108.1 . . ?
C22 N4 H4B 108.1 . . ?
C13 N3 C21 116.5(4) . . ?
C1 N1 C9 117.2(4) . . ?
N1 C9 C8 114.6(3) . . ?
N1 C9 C4 123.6(3) . . ?
C4 C9 C8 121.6(3) . . ?
N2 C8 C9 109.4(3) . . ?
N2 C8 H8 108.1 . . ?
N2 C8 C7 109.6(3) . . ?
C9 C8 H8 108.1 . . ?
C9 C8 C7 113.3(3) . . ?
C7 C8 H8 108.1 . . ?
N3 C21 C20 115.0(3) . . ?
N3 C21 C16 123.4(4) . . ?
C16 C21 C20 121.6(3) . . ?
C9 C4 C5 122.0(3) . . ?
C9 C4 C3 117.6(4) . . ?
C3 C4 C5 120.4(4) . . ?
N4 C20 C21 107.0(3) . . ?
N4 C20 H20 108.1 . . ?
N4 C20 C19 113.3(3) . . ?
C21 C20 H20 108.1 . . ?
C21 C20 C19 112.0(3) . . ?
C19 C20 H20 108.1 . . ?
C8 C7 H7A 109.5 . . ?
C8 C7 H7B 109.5 . . ?
C8 C7 C6 110.5(3) . . ?
H7A C7 H7B 108.1 . . ?
C6 C7 H7A 109.5 . . ?
C6 C7 H7B 109.5 . . ?
C21 C16 C15 117.6(4) . . ?
C21 C16 C17 121.6(3) . . ?
C15 C16 C17 120.8(4) . . ?
C7 C6 H6A 109.5 . . ?
C7 C6 H6B 109.5 . . ?
H6A C6 H6B 108.1 . . ?
C5 C6 C7 110.7(3) . . ?
C5 C6 H6A 109.5 . . ?
C5 C6 H6B 109.5 . . ?
C4 C5 C6 112.5(3) . . ?
C4 C5 H5A 109.1 . . ?
C4 C5 H5B 109.1 . . ?
C6 C5 H5A 109.1 . . ?
C6 C5 H5B 109.1 . . ?
H5A C5 H5B 107.8 . . ?
N2 C10 H10 108.7 . . ?
N2 C10 C12 107.1(3) . . ?
N2 C10 C11 111.1(3) . . ?
C12 C10 H10 108.7 . . ?
C12 C10 C11 112.4(3) . . ?
C11 C10 H10 108.7 . . ?
C3 C2 H2 121.0 . . ?
C1 C2 H2 121.0 . . ?
C1 C2 C3 118.0(4) . . ?
C4 C3 H3 120.2 . . ?
C2 C3 C4 119.5(4) . . ?
C2 C3 H3 120.2 . . ?
C16 C15 H15 120.2 . . ?
C14 C15 C16 119.7(4) . . ?
C14 C15 H15 120.2 . . ?
C20 C19 H19A 110.0 . . ?
C20 C19 H19B 110.0 . . ?
C20 C19 C18 108.6(3) . . ?
H19A C19 H19B 108.4 . . ?
C18 C19 H19A 110.0 . . ?
C18 C19 H19B 110.0 . . ?
N1 C1 C2 124.0(4) . . ?
N1 C1 H1 118.0 . . ?
C2 C1 H1 118.0 . . ?
C19 C18 H18A 109.5 . . ?
C19 C18 H18B 109.5 . . ?
H18A C18 H18B 108.1 . . ?
C17 C18 C19 110.6(4) . . ?
C17 C18 H18A 109.5 . . ?
C17 C18 H18B 109.5 . . ?
C15 C14 H14 120.9 . . ?
C13 C14 C15 118.2(4) . . ?
C13 C14 H14 120.9 . . ?
N3 C13 C14 124.7(4) . . ?
N3 C13 H13 117.7 . . ?
C14 C13 H13 117.7 . . ?
N4 C22 H22 108.8 . . ?
N4 C22 C23 108.1(3) . . ?
N4 C22 C24 110.5(3) . . ?
C23 C22 H22 108.8 . . ?
C24 C22 H22 108.8 . . ?
C24 C22 C23 111.8(4) . . ?
C10 C12 H12A 109.5 . . ?
C10 C12 H12B 109.5 . . ?
C10 C12 H12C 109.5 . . ?
H12A C12 H12B 109.5 . . ?
H12A C12 H12C 109.5 . . ?
H12B C12 H12C 109.5 . . ?
C10 C11 H11A 109.5 . . ?
C10 C11 H11B 109.5 . . ?
C10 C11 H11C 109.5 . . ?
H11A C11 H11B 109.5 . . ?
H11A C11 H11C 109.5 . . ?
H11B C11 H11C 109.5 . . ?
C16 C17 C18 113.0(3) . . ?
C16 C17 H17A 109.0 . . ?
C16 C17 H17B 109.0 . . ?
C18 C17 H17A 109.0 . . ?
C18 C17 H17B 109.0 . . ?
H17A C17 H17B 107.8 . . ?
C22 C23 H23A 109.5 . . ?
C22 C23 H23B 109.5 . . ?
C22 C23 H23C 109.5 . . ?
H23A C23 H23B 109.5 . . ?
H23A C23 H23C 109.5 . . ?
H23B C23 H23C 109.5 . . ?
C22 C24 H24A 109.5 . . ?
C22 C24 H24B 109.5 . . ?
C22 C24 H24C 109.5 . . ?
H24A C24 H24B 109.5 . . ?
H24A C24 H24C 109.5 . . ?
H24B C24 H24C 109.5 . . ?

loop_
_geom_bond_atom_site_label_1
_geom_bond_atom_site_label_2
_geom_bond_distance
_geom_bond_site_symmetry_2
_geom_bond_publ_flag
N2 H2A 0.8900 . ?
N2 H2B 0.8900 . ?
N2 C8 1.507(4) . ?
N2 C10 1.511(5) . ?
N4 H4A 0.8900 . ?
N4 H4B 0.8900 . ?
N4 C20 1.500(5) . ?
N4 C22 1.505(5) . ?
N3 C21 1.348(5) . ?
N3 C13 1.338(6) . ?
N1 C9 1.344(5) . ?
N1 C1 1.327(6) . ?
C9 C8 1.520(5) . ?
C9 C4 1.384(5) . ?
C8 H8 0.9800 . ?
C8 C7 1.524(5) . ?
C21 C20 1.515(5) . ?
C21 C16 1.383(6) . ?
C4 C5 1.509(5) . ?
C4 C3 1.389(5) . ?
C20 H20 0.9800 . ?
C20 C19 1.518(5) . ?
C7 H7A 0.9700 . ?
C7 H7B 0.9700 . ?
C7 C6 1.528(5) . ?
C16 C15 1.394(6) . ?
C16 C17 1.509(6) . ?
C6 H6A 0.9700 . ?
C6 H6B 0.9700 . ?
C6 C5 1.509(5) . ?
C5 H5A 0.9700 . ?
C5 H5B 0.9700 . ?
C10 H10 0.9800 . ?
C10 C12 1.513(6) . ?
C10 C11 1.523(6) . ?
C2 H2 0.9300 . ?
C2 C3 1.384(6) . ?
C2 C1 1.380(7) . ?
C3 H3 0.9300 . ?
C15 H15 0.9300 . ?
C15 C14 1.375(7) . ?
C19 H19A 0.9700 . ?
C19 H19B 0.9700 . ?
C19 C18 1.523(6) . ?
C1 H1 0.9300 . ?
C18 H18A 0.9700 . ?
C18 H18B 0.9700 . ?
C18 C17 1.514(6) . ?
C14 H14 0.9300 . ?
C14 C13 1.360(7) . ?
C13 H13 0.9300 . ?
C22 H22 0.9800 . ?
C22 C23 1.517(6) . ?
C22 C24 1.514(6) . ?
C12 H12A 0.9600 . ?
C12 H12B 0.9600 . ?
C12 H12C 0.9600 . ?
C11 H11A 0.9600 . ?
C11 H11B 0.9600 . ?
C11 H11C 0.9600 . ?
C17 H17A 0.9700 . ?
C17 H17B 0.9700 . ?
C23 H23A 0.9600 . ?
C23 H23B 0.9600 . ?
C23 H23C 0.9600 . ?
C24 H24A 0.9600 . ?
C24 H24B 0.9600 . ?
C24 H24C 0.9600 . ?

loop_
_geom_torsion_atom_site_label_1
_geom_torsion_atom_site_label_2
_geom_torsion_atom_site_label_3
_geom_torsion_atom_site_label_4
_geom_torsion
_geom_torsion_site_symmetry_1
_geom_torsion_site_symmetry_2
_geom_torsion_site_symmetry_3
_geom_torsion_site_symmetry_4
_geom_torsion_publ_flag
N2 C8 C7 C6 -166.6(3) . . . . ?
N4 C20 C19 C18 173.0(3) . . . . ?
N3 C21 C20 N4 35.0(4) . . . . ?
N3 C21 C20 C19 159.8(3) . . . . ?
N3 C21 C16 C15 -0.4(6) . . . . ?
N3 C21 C16 C17 -178.7(4) . . . . ?
N1 C9 C8 N2 -46.3(4) . . . . ?
N1 C9 C8 C7 -169.0(3) . . . . ?
N1 C9 C4 C5 -178.5(3) . . . . ?
N1 C9 C4 C3 1.8(6) . . . . ?
C9 N1 C1 C2 1.7(6) . . . . ?
C9 C8 C7 C6 -44.0(4) . . . . ?
C9 C4 C5 C6 20.7(5) . . . . ?
C9 C4 C3 C2 -0.5(6) . . . . ?
C8 N2 C10 C12 177.3(3) . . . . ?
C8 N2 C10 C11 -59.6(4) . . . . ?
C8 C9 C4 C5 -3.5(5) . . . . ?
C8 C9 C4 C3 176.9(3) . . . . ?
C8 C7 C6 C5 62.3(4) . . . . ?
C21 N3 C13 C14 -1.2(7) . . . . ?
C21 C20 C19 C18 51.8(4) . . . . ?
C21 C16 C15 C14 -0.4(6) . . . . ?
C21 C16 C17 C18 -15.5(6) . . . . ?
C4 C9 C8 N2 138.2(3) . . . . ?
C4 C9 C8 C7 15.5(5) . . . . ?
C20 N4 C22 C23 -169.4(3) . . . . ?
C20 N4 C22 C24 67.9(5) . . . . ?
C20 C21 C16 C15 -178.2(3) . . . . ?
C20 C21 C16 C17 3.5(6) . . . . ?
C20 C19 C18 C17 -65.2(4) . . . . ?
C7 C6 C5 C4 -49.4(4) . . . . ?
C16 C21 C20 N4 -147.1(3) . . . . ?
C16 C21 C20 C19 -22.3(5) . . . . ?
C16 C15 C14 C13 0.3(7) . . . . ?
C5 C4 C3 C2 179.8(4) . . . . ?
C10 N2 C8 C9 175.4(3) . . . . ?
C10 N2 C8 C7 -59.7(4) . . . . ?
C3 C4 C5 C6 -159.7(4) . . . . ?
C3 C2 C1 N1 -0.5(7) . . . . ?
C15 C16 C17 C18 166.3(4) . . . . ?
C15 C14 C13 N3 0.5(7) . . . . ?
C19 C18 C17 C16 46.0(5) . . . . ?
C1 N1 C9 C8 -177.7(3) . . . . ?
C1 N1 C9 C4 -2.3(6) . . . . ?
C1 C2 C3 C4 -0.1(6) . . . . ?
C13 N3 C21 C20 179.1(4) . . . . ?
C13 N3 C21 C16 1.2(6) . . . . ?
C22 N4 C20 C21 -166.6(3) . . . . ?
C22 N4 C20 C19 69.5(4) . . . . ?
C17 C16 C15 C14 177.9(4) . . . . ?
